data_1534531
loop_
_publ_author_name
'Lesage, J.'
'Guesdon, A.'
'Raveau, B.'

_publ_section_title
;
 New gallium pentaphosphates: A Ga2 P5 O16 (A = Rb, Cs)
;
_journal_name_full 'Solid State Sciences'
_journal_page_first 697
_journal_page_last 703
_journal_volume 6
_journal_year 2004
_chemical_formula_sum 'Ga2 O16 P5 Rb'
_chemical_name_systematic 'Rb (Ga2 P5 O16)'
_space_group_IT_number 7
_symmetry_space_group_name_Hall 'P -2yac'
_symmetry_space_group_name_H-M 'P 1 n 1'
_cell_angle_alpha 90
_cell_angle_beta 110.768
_cell_angle_gamma 90
_cell_formula_units_Z 2
_cell_length_a 7.4058
_cell_length_b 9.2151
_cell_length_c 10.0912
_cell_volume 643.928
_citation_journal_id_ASTM SSSCFJ
_cod_data_source_file Lesage_SSSCFJ_2004_1473.cif
_cod_data_source_block Ga2O16P5Rb1
_cod_original_cell_volume 643.9283
_cod_original_sg_symbol_Hall 'P -2yc (x-z,y,z)'
_cod_original_formula_sum 'Ga2 O16 P5 Rb1'
_cod_database_code 1534531

loop_
_symmetry_equiv_pos_as_xyz
x,y,z
x+1/2,-y,z+1/2

loop_
_atom_site_label
_atom_site_type_symbol
_atom_site_fract_x
_atom_site_fract_y
_atom_site_fract_z
_atom_site_occupancy
_atom_site_U_iso_or_equiv
O9 O-2 0.6521 0.7038 0.4237 1 0.0
O10 O-2 0.8873 0.5449 0.3564 1 0.0
O6 O-2 0.9946 0.0233 0.5898 1 0.0
O12 O-2 0.9438 0.5206 0.6149 1 0.0
O2 O-2 0.4991 0.739 0.6419 1 0.0
Ga2 Ga+3 0.16362 0.1384 0.51894 1 0.0
O15 O-2 0.2847 0.4624 0.3081 1 0.0
P1 P+5 0.4251 0.87335 0.6884 1 0.0
O1 O-2 0.361 0.988 0.5733 1 0.0
P4 P+5 0 0.45687 0.5 1 0.0
Ga1 Ga+3 0.21248 0.36911 0.12778 1 0.0
P5 P+5 0.3604 0.41523 0.461 1 0.0
O5 O-2 0.8808 0.8027 0.6829 1 0.0
O14 O-2 0.3492 0.2543 0.4803 1 0.0
O8 O-2 0.7648 0.7704 0.2197 1 0.0
O16 O-2 0.5599 0.4664 0.5457 1 0.0
P2 P+5 0.0157 0.86292 0.6172 1 0.0
Rb1 Rb+1 0.2513 0.79817 0.2286 1 0.0
O3 O-2 0.5517 0.9367 0.8285 1 0.0
O7 O-2 0.9922 0.7844 0.4704 1 0.0
O4 O-2 0.2262 0.8226 0.7115 1 0.0
O11 O-2 0.9693 0.2981 0.4715 1 0.0
O13 O-2 0.2188 0.4944 0.5307 1 0.0
P3 P+5 0.8067 0.70561 0.3599 1 0.0
